data_4036624
loop_
_publ_author_name
'Zhang, Lumin'
'Zhu, Lili'
'Yang, Jun'
'Luo, Jisheng'
'Hong, Ran'

_publ_section_title
;
 Stereoselective \a-Hydroxylation of Amides Using Oppolzer's Sultam as
 Chiral Auxiliary.
;
_journal_issue 9
_journal_name_full 'The Journal of organic chemistry'
_journal_page_first 3890
_journal_page_last 3900
_journal_paper_doi 10.1021/acs.joc.6b00068
_journal_volume 81
_journal_year 2016
_chemical_absolute_configuration rmad
_chemical_formula_moiety 'C20 H27 N O5 S'
_chemical_formula_sum 'C20 H27 N O5 S'
_chemical_formula_weight 393.48
_space_group_crystal_system monoclinic
_space_group_IT_number 4
_space_group_name_Hall 'P 2yb'
_space_group_name_H-M_alt 'P 1 21 1'
_atom_sites_solution_hydrogens geom
_atom_sites_solution_primary direct
_audit_creation_date 2015-06-29
_audit_creation_method
;
Olex2 1.2
(compiled 2015.01.26 svn.r3150 for OlexSys, GUI svn.r4998)
;
_cell_angle_alpha 90
_cell_angle_beta 104.481(2)
_cell_angle_gamma 90
_cell_formula_units_Z 4
_cell_length_a 11.5968(12)
_cell_length_b 8.2171(9)
_cell_length_c 21.456(2)
_cell_measurement_reflns_used 5077
_cell_measurement_temperature 296(2)
_cell_measurement_theta_max 28.38
_cell_measurement_theta_min 2.27
_cell_volume 1979.6(4)
_computing_cell_refinement 'SAINT v7.68A (Bruker, 2009)'
_computing_data_reduction 'SAINT v7.68A (Bruker, 2009)'
_computing_molecular_graphics 'Olex2 (Dolomanov et al., 2009)'
_computing_publication_material 'Olex2 (Dolomanov et al., 2009)'
_computing_structure_refinement 'XL (Sheldrick, 2008)'
_computing_structure_solution 'ShelXS (Sheldrick, 2008)'
_diffrn_ambient_temperature 296.15
_diffrn_measured_fraction_theta_full 0.997
_diffrn_measured_fraction_theta_max 0.997
_diffrn_measurement_device_type 'Bruker APEX-II CCD'
_diffrn_measurement_method '\f and \w scans'
_diffrn_radiation_monochromator graphite
_diffrn_radiation_type MoK\a
_diffrn_radiation_wavelength 0.71073
_diffrn_reflns_av_R_equivalents 0.0265
_diffrn_reflns_av_unetI/netI 0.0331
_diffrn_reflns_Laue_measured_fraction_full 0.997
_diffrn_reflns_Laue_measured_fraction_max 0.997
_diffrn_reflns_limit_h_max 14
_diffrn_reflns_limit_h_min -14
_diffrn_reflns_limit_k_max 10
_diffrn_reflns_limit_k_min -7
_diffrn_reflns_limit_l_max 26
_diffrn_reflns_limit_l_min -26
_diffrn_reflns_number 13145
_diffrn_reflns_point_group_measured_fraction_full 0.801
_diffrn_reflns_point_group_measured_fraction_max 0.795
_diffrn_reflns_theta_full 25.242
_diffrn_reflns_theta_max 26.000
_diffrn_reflns_theta_min 1.814
_diffrn_standards_number 0
_exptl_absorpt_coefficient_mu 0.194
_exptl_absorpt_correction_T_max 0.7461
_exptl_absorpt_correction_T_min 0.6686
_exptl_absorpt_correction_type multi-scan
_exptl_absorpt_process_details
;
SADABS-2008/1 (Bruker,2008) was used for absorption correction.
wR2(int) was 0.0441 before and 0.0388 after correction.
The Ratio of minimum to maximum transmission is 0.8961.
The \l/2 correction factor is 0.0015.
;
_exptl_crystal_colour colourless
_exptl_crystal_density_diffrn 1.320
_exptl_crystal_description block
_exptl_crystal_F_000 840
_exptl_crystal_size_max 0.25
_exptl_crystal_size_mid 0.2
_exptl_crystal_size_min 0.15
_refine_diff_density_max 0.183
_refine_diff_density_min -0.368
_refine_diff_density_rms 0.054
_refine_ls_abs_structure_details
;
 Flack x determined using 1656 quotients [(I+)-(I-)]/[(I+)+(I-)]
 (Parsons, Flack and Wagner, Acta Cryst. B69 (2013) 249-259).
;
_refine_ls_abs_structure_Flack 0.06(4)
_refine_ls_extinction_method none
_refine_ls_goodness_of_fit_ref 1.006
_refine_ls_hydrogen_treatment constr
_refine_ls_matrix_type full
_refine_ls_number_parameters 495
_refine_ls_number_reflns 6203
_refine_ls_number_restraints 1
_refine_ls_restrained_S_all 1.006
_refine_ls_R_factor_all 0.0433
_refine_ls_R_factor_gt 0.0361
_refine_ls_shift/su_max 0.038
_refine_ls_shift/su_mean 0.002
_refine_ls_structure_factor_coef Fsqd
_refine_ls_weighting_details 'w=1/[\s^2^(Fo^2^)+(0.0664P)^2^] where P=(Fo^2^+2Fc^2^)/3'
_refine_ls_weighting_scheme calc
_refine_ls_wR_factor_gt 0.0910
_refine_ls_wR_factor_ref 0.0961
_reflns_Friedel_coverage 0.484
_reflns_Friedel_fraction_full 0.573
_reflns_Friedel_fraction_max 0.560
_reflns_number_gt 5501
_reflns_number_total 6203
_reflns_threshold_expression 'I > 2\s(I)'
_cod_data_source_file jo6b00068_si_002.cif
_cod_data_source_block mo_dm15514_0m
_cod_original_cell_volume 1979.7(4)
_cod_database_code 4036624
_shelxl_version_number 2014-3
_shelx_space_group_comment
;
The symmetry employed for this shelxl refinement is uniquely defined
by the following loop, which should always be used as a source of
symmetry information in preference to the above space-group names.
They are only intended as comments.
;
_shelx_estimated_absorpt_t_max 0.971
_shelx_estimated_absorpt_t_min 0.953
_olex2_refinement_description
;
1. Fixed Uiso
 At 1.2 times of:
  All C(H) groups, All C(H,H) groups
 At 1.5 times of:
  All C(H,H,H) groups, All O(H) groups
2.a Ternary CH refined with riding coordinates:
 C5(H5), C7(H7), C12(H12), C25(H25), C27(H27), C32(H32)
2.b Secondary CH2 refined with riding coordinates:
 C1(H1A,H1B), C3(H3A,H3B), C4(H4A,H4B), C6(H6A,H6B), C13(H13A,H13B), C21(H21A,
 H21B), C23(H23A,H23B), C24(H24A,H24B), C26(H26A,H26B), C33(H33A,H33B)
2.c Aromatic/amide H refined with riding coordinates:
 C15(H15), C16(H16), C17(H17), C19(H19), C35(H35), C36(H36), C37(H37), C39(H39)
2.d Idealised Me refined as rotating group:
 C9(H9A,H9B,H9C), C10(H10A,H10B,H10C), C20(H20A,H20B,H20C), C29(H29A,H29B,
 H29C), C30(H30A,H30B,H30C), C40(H40A,H40B,H40C)
2.e Idealised tetrahedral OH refined as rotating group:
 O4(H4), O9(H9)
;
_olex2_submission_special_instructions 'No special instructions were received'

loop_
_space_group_symop_operation_xyz
'x, y, z'
'-x, y+1/2, -z'

loop_
_atom_site_label
_atom_site_type_symbol
_atom_site_fract_x
_atom_site_fract_y
_atom_site_fract_z
_atom_site_U_iso_or_equiv
_atom_site_adp_type
_atom_site_occupancy
_atom_site_site_symmetry_order
_atom_site_calc_flag
_atom_site_refinement_flags_posn
S1 S 0.13532(7) 0.28866(10) 0.57129(3) 0.04052(19) Uani 1 1 d .
O1 O 0.1960(2) 0.2654(4) 0.52178(10) 0.0588(7) Uani 1 1 d .
O2 O 0.0717(2) 0.1528(3) 0.58661(12) 0.0589(7) Uani 1 1 d .
O3 O 0.4136(2) 0.3484(3) 0.70798(12) 0.0567(7) Uani 1 1 d .
O4 O 0.3954(3) 0.0117(3) 0.70930(12) 0.0602(7) Uani 1 1 d .
H4 H 0.4421 0.0682 0.7355 0.090 Uiso 1 1 calc GR
O5 O 0.2228(2) -0.2913(4) 0.44663(17) 0.0881(11) Uani 1 1 d .
N1 N 0.2337(2) 0.3574(3) 0.63840(11) 0.0366(5) Uani 1 1 d .
C1 C 0.0461(3) 0.4682(4) 0.55809(14) 0.0434(7) Uani 1 1 d .
H1A H 0.0575 0.5267 0.5208 0.052 Uiso 1 1 calc R
H1B H -0.0375 0.4404 0.5507 0.052 Uiso 1 1 calc R
C2 C 0.0855(3) 0.5716(4) 0.61803(13) 0.0366(7) Uani 1 1 d .
C3 C 0.0820(3) 0.7561(4) 0.60915(16) 0.0486(8) Uani 1 1 d .
H3A H 0.0057 0.7914 0.5825 0.058 Uiso 1 1 calc R
H3B H 0.1448 0.7929 0.5900 0.058 Uiso 1 1 calc R
C4 C 0.1016(4) 0.8187(4) 0.67920(16) 0.0535(9) Uani 1 1 d .
H4A H 0.1750 0.8804 0.6923 0.064 Uiso 1 1 calc R
H4B H 0.0357 0.8866 0.6837 0.064 Uiso 1 1 calc R
C5 C 0.1082(3) 0.6632(4) 0.71831(14) 0.0454(8) Uani 1 1 d .
H5 H 0.0911 0.6785 0.7604 0.054 Uiso 1 1 calc R
C6 C 0.2280(3) 0.5815(4) 0.72135(14) 0.0456(8) Uani 1 1 d .
H6A H 0.2396 0.4870 0.7493 0.055 Uiso 1 1 calc R
H6B H 0.2935 0.6567 0.7364 0.055 Uiso 1 1 calc R
C7 C 0.2168(3) 0.5320(4) 0.65075(13) 0.0364(6) Uani 1 1 d .
H7 H 0.2698 0.5987 0.6322 0.044 Uiso 1 1 calc R
C8 C 0.0201(3) 0.5494(4) 0.67280(14) 0.0431(7) Uani 1 1 d .
C9 C -0.1097(3) 0.6116(6) 0.65280(19) 0.0621(10) Uani 1 1 d .
H9A H -0.1551 0.5445 0.6188 0.093 Uiso 1 1 calc GR
H9B H -0.1106 0.7220 0.6381 0.093 Uiso 1 1 calc GR
H9C H -0.1439 0.6068 0.6891 0.093 Uiso 1 1 calc GR
C10 C 0.0162(4) 0.3781(5) 0.69997(18) 0.0590(10) Uani 1 1 d .
H10A H 0.0955 0.3346 0.7126 0.088 Uiso 1 1 calc GR
H10B H -0.0324 0.3095 0.6676 0.088 Uiso 1 1 calc GR
H10C H -0.0168 0.3827 0.7367 0.088 Uiso 1 1 calc GR
C11 C 0.3376(3) 0.2778(4) 0.66826(14) 0.0394(7) Uani 1 1 d .
C12 C 0.3524(3) 0.1005(4) 0.65217(15) 0.0418(7) Uani 1 1 d .
H12 H 0.2739 0.0572 0.6303 0.050 Uiso 1 1 calc R
C13 C 0.4341(3) 0.0858(5) 0.60625(18) 0.0504(8) Uani 1 1 d .
H13A H 0.4115 0.1667 0.5725 0.060 Uiso 1 1 calc R
H13B H 0.5156 0.1074 0.6297 0.060 Uiso 1 1 calc R
C14 C 0.4266(3) -0.0809(4) 0.57659(17) 0.0472(8) Uani 1 1 d .
C15 C 0.5087(3) -0.2018(5) 0.60033(17) 0.0577(9) Uani 1 1 d .
H15 H 0.5723 -0.1806 0.6355 0.069 Uiso 1 1 calc R
C16 C 0.4966(4) -0.3531(5) 0.57225(19) 0.0658(11) Uani 1 1 d .
H16 H 0.5533 -0.4324 0.5886 0.079 Uiso 1 1 calc R
C17 C 0.4032(3) -0.3909(5) 0.52048(18) 0.0566(9) Uani 1 1 d .
H17 H 0.3957 -0.4941 0.5021 0.068 Uiso 1 1 calc R
C18 C 0.3207(3) -0.2696(5) 0.49683(18) 0.0535(9) Uani 1 1 d .
C19 C 0.3334(3) -0.1171(5) 0.52455(19) 0.0540(9) Uani 1 1 d .
H19 H 0.2779 -0.0367 0.5077 0.065 Uiso 1 1 calc R
C20 C 0.2145(4) -0.4329(6) 0.4092(2) 0.0706(11) Uani 1 1 d .
H20A H 0.2869 -0.4473 0.3958 0.106 Uiso 1 1 calc GR
H20B H 0.1488 -0.4231 0.3719 0.106 Uiso 1 1 calc GR
H20C H 0.2021 -0.5252 0.4342 0.106 Uiso 1 1 calc GR
S2 S 0.83939(6) 0.20960(9) 0.95302(3) 0.03358(17) Uani 1 1 d .
O6 O 0.83241(19) 0.3443(3) 0.99322(11) 0.0497(6) Uani 1 1 d .
O7 O 0.90296(18) 0.2347(3) 0.90486(11) 0.0492(6) Uani 1 1 d .
O8 O 0.5445(2) 0.1318(3) 0.83235(11) 0.0543(6) Uani 1 1 d .
O9 O 0.5299(2) 0.4682(3) 0.84079(12) 0.0480(6) Uani 1 1 d .
H9 H 0.4825 0.4220 0.8113 0.072 Uiso 1 1 calc GR
O10 O 1.0251(2) 0.7935(3) 0.85730(11) 0.0529(6) Uani 1 1 d .
N2 N 0.70118(19) 0.1392(3) 0.91820(11) 0.0314(5) Uani 1 1 d .
C21 C 0.8900(2) 0.0295(4) 0.99816(15) 0.0369(6) Uani 1 1 d .
H21A H 0.9473 -0.0275 0.9801 0.044 Uiso 1 1 calc R
H21B H 0.9276 0.0566 1.0426 0.044 Uiso 1 1 calc R
C22 C 0.7808(2) -0.0760(3) 0.99431(13) 0.0291(6) Uani 1 1 d .
C23 C 0.7959(3) -0.2611(4) 0.99156(15) 0.0378(7) Uani 1 1 d .
H23A H 0.8621 -0.2986 1.0257 0.045 Uiso 1 1 calc R
H23B H 0.8082 -0.2948 0.9504 0.045 Uiso 1 1 calc R
C24 C 0.6750(3) -0.3250(4) 1.00093(16) 0.0432(7) Uani 1 1 d .
H24A H 0.6306 -0.3821 0.9629 0.052 Uiso 1 1 calc R
H24B H 0.6871 -0.3973 1.0377 0.052 Uiso 1 1 calc R
C25 C 0.6104(2) -0.1687(4) 1.01224(14) 0.0351(6) Uani 1 1 d .
H25 H 0.5478 -0.1862 1.0349 0.042 Uiso 1 1 calc R
C26 C 0.5677(2) -0.0810(4) 0.94769(15) 0.0384(7) Uani 1 1 d .
H26A H 0.5213 0.0148 0.9517 0.046 Uiso 1 1 calc R
H26B H 0.5205 -0.1524 0.9151 0.046 Uiso 1 1 calc R
C27 C 0.6866(2) -0.0345(3) 0.93174(14) 0.0319(6) Uani 1 1 d .
H27 H 0.6990 -0.1016 0.8962 0.038 Uiso 1 1 calc R
C28 C 0.7130(2) -0.0590(4) 1.04871(14) 0.0334(6) Uani 1 1 d .
C29 C 0.6742(3) 0.1126(4) 1.06192(16) 0.0449(8) Uani 1 1 d .
H29A H 0.6206 0.1068 1.0894 0.067 Uiso 1 1 calc GR
H29B H 0.6348 0.1635 1.0220 0.067 Uiso 1 1 calc GR
H29C H 0.7430 0.1754 1.0826 0.067 Uiso 1 1 calc GR
C30 C 0.7824(3) -0.1279(5) 1.11353(15) 0.0510(8) Uani 1 1 d .
H30A H 0.8462 -0.0552 1.1327 0.077 Uiso 1 1 calc GR
H30B H 0.8145 -0.2324 1.1070 0.077 Uiso 1 1 calc GR
H30C H 0.7300 -0.1393 1.1415 0.077 Uiso 1 1 calc GR
C31 C 0.6250(2) 0.2112(4) 0.86542(13) 0.0361(6) Uani 1 1 d .
C32 C 0.6415(3) 0.3896(4) 0.85247(14) 0.0355(6) Uani 1 1 d .
H32 H 0.6939 0.4375 0.8912 0.043 Uiso 1 1 calc R
C33 C 0.7002(3) 0.4123(4) 0.79635(14) 0.0385(7) Uani 1 1 d .
H33A H 0.7659 0.3364 0.8009 0.046 Uiso 1 1 calc R
H33B H 0.6427 0.3890 0.7561 0.046 Uiso 1 1 calc R
C34 C 0.7456(3) 0.5834(4) 0.79494(14) 0.0370(7) Uani 1 1 d .
C35 C 0.6726(3) 0.7093(5) 0.76532(15) 0.0465(8) Uani 1 1 d .
H35 H 0.5930 0.6888 0.7454 0.056 Uiso 1 1 calc R
C36 C 0.7172(3) 0.8641(5) 0.76526(17) 0.0513(8) Uani 1 1 d .
H36 H 0.6671 0.9467 0.7447 0.062 Uiso 1 1 calc R
C37 C 0.8349(3) 0.9008(4) 0.79494(16) 0.0470(8) Uani 1 1 d .
H37 H 0.8641 1.0060 0.7943 0.056 Uiso 1 1 calc R
C38 C 0.9072(3) 0.7760(4) 0.82548(14) 0.0392(7) Uani 1 1 d .
C39 C 0.8632(3) 0.6186(4) 0.82530(14) 0.0379(7) Uani 1 1 d .
H39 H 0.9132 0.5359 0.8458 0.045 Uiso 1 1 calc R
C40 C 1.0804(3) 0.9457(5) 0.8524(2) 0.0576(9) Uani 1 1 d .
H40A H 1.0730 0.9708 0.8079 0.086 Uiso 1 1 calc GR
H40B H 1.1631 0.9399 0.8746 0.086 Uiso 1 1 calc GR
H40C H 1.0422 1.0291 0.8714 0.086 Uiso 1 1 calc GR

loop_
_atom_site_aniso_label
_atom_site_aniso_U_11
_atom_site_aniso_U_22
_atom_site_aniso_U_33
_atom_site_aniso_U_23
_atom_site_aniso_U_13
_atom_site_aniso_U_12
S1 0.0405(4) 0.0416(4) 0.0318(4) -0.0067(3) -0.0054(3) 0.0052(3)
O1 0.0647(15) 0.0725(19) 0.0349(11) -0.0113(11) 0.0042(11) 0.0208(13)
O2 0.0504(14) 0.0472(15) 0.0658(15) -0.0045(12) -0.0105(12) -0.0067(11)
O3 0.0467(13) 0.0519(15) 0.0563(14) -0.0097(12) -0.0156(11) 0.0012(11)
O4 0.0744(18) 0.0475(15) 0.0468(14) 0.0056(11) -0.0069(12) 0.0093(12)
O5 0.0633(18) 0.069(2) 0.110(2) -0.0390(19) -0.0198(17) 0.0148(15)
N1 0.0370(13) 0.0344(14) 0.0322(12) -0.0029(10) -0.0028(10) 0.0034(10)
C1 0.0467(18) 0.0462(19) 0.0321(15) 0.0003(13) 0.0002(14) 0.0114(14)
C2 0.0392(16) 0.0404(17) 0.0279(14) 0.0010(12) 0.0043(12) 0.0049(13)
C3 0.061(2) 0.043(2) 0.0417(16) 0.0059(14) 0.0137(15) 0.0093(15)
C4 0.069(2) 0.040(2) 0.0510(19) -0.0035(15) 0.0130(17) 0.0040(16)
C5 0.0577(19) 0.0465(19) 0.0316(15) -0.0053(14) 0.0107(14) 0.0029(15)
C6 0.0522(19) 0.0487(19) 0.0308(15) -0.0080(14) 0.0009(14) -0.0001(15)
C7 0.0410(16) 0.0357(16) 0.0296(14) -0.0010(12) 0.0032(12) -0.0001(12)
C8 0.0448(18) 0.052(2) 0.0333(15) 0.0020(14) 0.0110(14) 0.0027(14)
C9 0.050(2) 0.081(3) 0.057(2) -0.006(2) 0.0169(17) 0.0041(19)
C10 0.075(2) 0.058(2) 0.0498(19) 0.0035(18) 0.0257(18) -0.0155(19)
C11 0.0377(15) 0.0427(18) 0.0342(14) -0.0012(14) 0.0025(13) 0.0017(14)
C12 0.0402(16) 0.0392(18) 0.0405(16) -0.0001(13) -0.0002(13) 0.0030(13)
C13 0.0457(19) 0.046(2) 0.060(2) -0.0054(17) 0.0143(16) -0.0034(15)
C14 0.0433(18) 0.049(2) 0.0523(19) -0.0040(16) 0.0175(15) 0.0011(14)
C15 0.062(2) 0.056(2) 0.0493(19) -0.0005(18) 0.0038(17) 0.0096(19)
C16 0.071(3) 0.060(3) 0.063(2) 0.004(2) 0.009(2) 0.020(2)
C17 0.064(2) 0.047(2) 0.061(2) -0.0069(17) 0.0196(19) 0.0072(17)
C18 0.0445(18) 0.055(2) 0.061(2) -0.0109(17) 0.0144(16) 0.0030(16)
C19 0.0426(18) 0.049(2) 0.069(2) -0.0075(18) 0.0115(17) 0.0063(15)
C20 0.072(3) 0.063(3) 0.071(3) -0.020(2) 0.007(2) 0.002(2)
S2 0.0256(3) 0.0303(3) 0.0406(4) 0.0026(3) 0.0002(3) -0.0035(3)
O6 0.0467(13) 0.0364(13) 0.0565(14) -0.0075(10) -0.0048(11) -0.0026(10)
O7 0.0328(11) 0.0576(16) 0.0572(14) 0.0130(11) 0.0111(10) -0.0052(10)
O8 0.0491(13) 0.0489(15) 0.0497(13) 0.0084(11) -0.0157(11) -0.0154(11)
O9 0.0407(12) 0.0474(14) 0.0559(15) 0.0059(11) 0.0122(11) 0.0111(10)
O10 0.0481(13) 0.0449(14) 0.0585(14) -0.0016(12) -0.0002(11) -0.0123(11)
N2 0.0262(11) 0.0289(12) 0.0348(12) 0.0034(10) -0.0008(9) -0.0018(9)
C21 0.0261(13) 0.0359(16) 0.0443(16) 0.0074(13) 0.0006(12) 0.0033(11)
C22 0.0247(13) 0.0291(15) 0.0330(14) -0.0003(11) 0.0065(11) 0.0029(11)
C23 0.0387(15) 0.0301(16) 0.0457(16) 0.0001(12) 0.0130(13) 0.0061(12)
C24 0.0465(17) 0.0307(16) 0.0527(18) 0.0016(14) 0.0128(14) -0.0025(13)
C25 0.0305(14) 0.0320(16) 0.0447(16) 0.0014(12) 0.0132(12) -0.0032(11)
C26 0.0265(14) 0.0401(17) 0.0456(17) -0.0002(13) 0.0034(12) -0.0075(12)
C27 0.0299(14) 0.0284(15) 0.0354(14) -0.0009(11) 0.0046(11) -0.0059(11)
C28 0.0329(15) 0.0328(16) 0.0344(14) 0.0005(12) 0.0082(12) 0.0034(11)
C29 0.0488(18) 0.0376(18) 0.0511(18) -0.0098(14) 0.0180(15) 0.0009(14)
C30 0.055(2) 0.057(2) 0.0381(17) 0.0027(16) 0.0072(15) 0.0034(16)
C31 0.0311(14) 0.0405(17) 0.0337(14) 0.0047(13) 0.0027(12) -0.0002(13)
C32 0.0333(14) 0.0355(16) 0.0345(14) 0.0031(12) 0.0025(12) 0.0004(12)
C33 0.0376(15) 0.0414(17) 0.0344(15) -0.0023(13) 0.0051(13) -0.0009(13)
C34 0.0372(16) 0.0431(18) 0.0313(14) 0.0041(13) 0.0098(12) -0.0014(13)
C35 0.0380(16) 0.051(2) 0.0469(17) 0.0093(16) 0.0034(13) 0.0008(15)
C36 0.052(2) 0.048(2) 0.0513(19) 0.0103(16) 0.0090(16) 0.0105(16)
C37 0.061(2) 0.0347(18) 0.0472(18) -0.0001(14) 0.0164(16) -0.0043(15)
C38 0.0412(16) 0.0440(18) 0.0320(14) -0.0024(13) 0.0084(12) -0.0032(14)
C39 0.0388(16) 0.0390(18) 0.0338(14) 0.0020(13) 0.0054(12) 0.0005(12)
C40 0.055(2) 0.050(2) 0.066(2) -0.0133(18) 0.0117(18) -0.0152(17)

loop_
_atom_type_symbol
_atom_type_description
_atom_type_scat_dispersion_real
_atom_type_scat_dispersion_imag
_atom_type_scat_source
C C 0.0033 0.0016 'International Tables Vol C Tables 4.2.6.8 and 6.1.1.4'
H H 0.0000 0.0000 'International Tables Vol C Tables 4.2.6.8 and 6.1.1.4'
N N 0.0061 0.0033 'International Tables Vol C Tables 4.2.6.8 and 6.1.1.4'
O O 0.0106 0.0060 'International Tables Vol C Tables 4.2.6.8 and 6.1.1.4'
S S 0.1246 0.1234 'International Tables Vol C Tables 4.2.6.8 and 6.1.1.4'

loop_
_geom_angle_atom_site_label_1
_geom_angle_atom_site_label_2
_geom_angle_atom_site_label_3
_geom_angle
O1 S1 N1 108.98(14)
O1 S1 C1 111.52(16)
O2 S1 O1 116.66(17)
O2 S1 N1 110.09(14)
O2 S1 C1 111.85(16)
N1 S1 C1 95.70(14)
C12 O4 H4 109.5
C18 O5 C20 118.9(3)
C7 N1 S1 112.58(18)
C11 N1 S1 124.1(2)
C11 N1 C7 121.0(2)
S1 C1 H1A 110.4
S1 C1 H1B 110.4
H1A C1 H1B 108.6
C2 C1 S1 106.8(2)
C2 C1 H1A 110.4
C2 C1 H1B 110.4
C1 C2 C3 117.3(3)
C1 C2 C7 108.8(2)
C1 C2 C8 118.3(3)
C3 C2 C7 105.0(3)
C3 C2 C8 101.9(3)
C7 C2 C8 104.0(2)
C2 C3 H3A 111.3
C2 C3 H3B 111.3
C2 C3 C4 102.5(3)
H3A C3 H3B 109.2
C4 C3 H3A 111.3
C4 C3 H3B 111.3
C3 C4 H4A 111.1
C3 C4 H4B 111.1
H4A C4 H4B 109.1
C5 C4 C3 103.4(3)
C5 C4 H4A 111.1
C5 C4 H4B 111.1
C4 C5 H5 114.0
C4 C5 C6 108.2(3)
C4 C5 C8 103.1(3)
C6 C5 H5 114.0
C6 C5 C8 102.2(3)
C8 C5 H5 114.0
C5 C6 H6A 111.2
C5 C6 H6B 111.2
C5 C6 C7 102.8(2)
H6A C6 H6B 109.1
C7 C6 H6A 111.2
C7 C6 H6B 111.2
N1 C7 C2 106.4(2)
N1 C7 C6 116.7(3)
N1 C7 H7 110.2
C2 C7 H7 110.2
C6 C7 C2 102.9(2)
C6 C7 H7 110.2
C5 C8 C2 92.1(2)
C5 C8 C9 114.9(3)
C9 C8 C2 112.1(3)
C10 C8 C2 117.4(3)
C10 C8 C5 113.3(3)
C10 C8 C9 106.9(3)
C8 C9 H9A 109.5
C8 C9 H9B 109.5
C8 C9 H9C 109.5
H9A C9 H9B 109.5
H9A C9 H9C 109.5
H9B C9 H9C 109.5
C8 C10 H10A 109.5
C8 C10 H10B 109.5
C8 C10 H10C 109.5
H10A C10 H10B 109.5
H10A C10 H10C 109.5
H10B C10 H10C 109.5
O3 C11 N1 119.8(3)
O3 C11 C12 121.1(3)
N1 C11 C12 119.0(3)
O4 C12 C11 109.6(3)
O4 C12 H12 108.2
O4 C12 C13 112.2(3)
C11 C12 H12 108.2
C11 C12 C13 110.2(3)
C13 C12 H12 108.2
C12 C13 H13A 109.4
C12 C13 H13B 109.4
H13A C13 H13B 108.0
C14 C13 C12 111.4(3)
C14 C13 H13A 109.4
C14 C13 H13B 109.4
C15 C14 C13 122.5(3)
C19 C14 C13 119.3(3)
C19 C14 C15 118.2(3)
C14 C15 H15 119.9
C16 C15 C14 120.3(3)
C16 C15 H15 119.9
C15 C16 H16 119.0
C15 C16 C17 122.0(4)
C17 C16 H16 119.0
C16 C17 H17 121.2
C16 C17 C18 117.6(4)
C18 C17 H17 121.2
O5 C18 C17 123.7(4)
O5 C18 C19 115.9(3)
C19 C18 C17 120.4(4)
C14 C19 C18 121.5(3)
C14 C19 H19 119.2
C18 C19 H19 119.2
O5 C20 H20A 109.5
O5 C20 H20B 109.5
O5 C20 H20C 109.5
H20A C20 H20B 109.5
H20A C20 H20C 109.5
H20B C20 H20C 109.5
O6 S2 O7 116.53(15)
O6 S2 N2 110.09(13)
O6 S2 C21 112.20(15)
O7 S2 N2 109.49(13)
O7 S2 C21 110.70(14)
N2 S2 C21 95.89(13)
C32 O9 H9 109.5
C38 O10 C40 117.8(3)
C27 N2 S2 112.72(17)
C31 N2 S2 123.8(2)
C31 N2 C27 119.6(2)
S2 C21 H21A 110.4
S2 C21 H21B 110.4
H21A C21 H21B 108.6
C22 C21 S2 106.67(18)
C22 C21 H21A 110.4
C22 C21 H21B 110.4
C21 C22 C23 117.8(2)
C21 C22 C27 108.7(2)
C21 C22 C28 118.4(2)
C23 C22 C27 104.4(2)
C23 C22 C28 101.5(2)
C27 C22 C28 104.5(2)
C22 C23 H23A 111.3
C22 C23 H23B 111.3
C22 C23 C24 102.4(2)
H23A C23 H23B 109.2
C24 C23 H23A 111.3
C24 C23 H23B 111.3
C23 C24 H24A 111.1
C23 C24 H24B 111.1
H24A C24 H24B 109.1
C25 C24 C23 103.3(2)
C25 C24 H24A 111.1
C25 C24 H24B 111.1
C24 C25 H25 114.0
C24 C25 C28 102.9(2)
C26 C25 C24 108.1(2)
C26 C25 H25 114.0
C26 C25 C28 102.6(2)
C28 C25 H25 114.0
C25 C26 H26A 111.3
C25 C26 H26B 111.3
C25 C26 C27 102.3(2)
H26A C26 H26B 109.2
C27 C26 H26A 111.3
C27 C26 H26B 111.3
N2 C27 C22 107.1(2)
N2 C27 C26 115.7(2)
N2 C27 H27 110.1
C22 C27 C26 103.2(2)
C22 C27 H27 110.1
C26 C27 H27 110.1
C25 C28 C22 92.1(2)
C29 C28 C22 116.4(2)
C29 C28 C25 114.1(2)
C29 C28 C30 106.6(3)
C30 C28 C22 113.3(2)
C30 C28 C25 114.1(3)
C28 C29 H29A 109.5
C28 C29 H29B 109.5
C28 C29 H29C 109.5
H29A C29 H29B 109.5
H29A C29 H29C 109.5
H29B C29 H29C 109.5
C28 C30 H30A 109.5
C28 C30 H30B 109.5
C28 C30 H30C 109.5
H30A C30 H30B 109.5
H30A C30 H30C 109.5
H30B C30 H30C 109.5
O8 C31 N2 119.3(3)
O8 C31 C32 121.9(3)
N2 C31 C32 118.7(3)
O9 C32 C31 108.9(2)
O9 C32 H32 108.2
O9 C32 C33 111.8(2)
C31 C32 H32 108.2
C31 C32 C33 111.3(3)
C33 C32 H32 108.2
C32 C33 H33A 109.5
C32 C33 H33B 109.5
H33A C33 H33B 108.1
C34 C33 C32 110.8(2)
C34 C33 H33A 109.5
C34 C33 H33B 109.5
C35 C34 C33 122.0(3)
C39 C34 C33 119.6(3)
C39 C34 C35 118.4(3)
C34 C35 H35 119.9
C36 C35 C34 120.3(3)
C36 C35 H35 119.9
C35 C36 H36 119.0
C35 C36 C37 121.9(3)
C37 C36 H36 119.0
C36 C37 H37 121.1
C38 C37 C36 117.8(3)
C38 C37 H37 121.1
O10 C38 C37 124.6(3)
O10 C38 C39 114.7(3)
C37 C38 C39 120.7(3)
C34 C39 C38 120.9(3)
C34 C39 H39 119.6
C38 C39 H39 119.6
O10 C40 H40A 109.5
O10 C40 H40B 109.5
O10 C40 H40C 109.5
H40A C40 H40B 109.5
H40A C40 H40C 109.5
H40B C40 H40C 109.5

loop_
_geom_bond_atom_site_label_1
_geom_bond_atom_site_label_2
_geom_bond_distance
S1 O1 1.426(2)
S1 O2 1.421(3)
S1 N1 1.695(2)
S1 C1 1.783(3)
O3 C11 1.210(4)
O4 H4 0.8200
O4 C12 1.407(4)
O5 C18 1.367(4)
O5 C20 1.404(5)
N1 C7 1.480(4)
N1 C11 1.380(4)
C1 H1A 0.9700
C1 H1B 0.9700
C1 C2 1.513(4)
C2 C3 1.527(5)
C2 C7 1.543(4)
C2 C8 1.561(4)
C3 H3A 0.9700
C3 H3B 0.9700
C3 C4 1.551(5)
C4 H4A 0.9700
C4 H4B 0.9700
C4 C5 1.520(5)
C5 H5 0.9800
C5 C6 1.530(5)
C5 C8 1.540(5)
C6 H6A 0.9700
C6 H6B 0.9700
C6 C7 1.542(4)
C7 H7 0.9800
C8 C9 1.545(5)
C8 C10 1.529(5)
C9 H9A 0.9600
C9 H9B 0.9600
C9 H9C 0.9600
C10 H10A 0.9600
C10 H10B 0.9600
C10 H10C 0.9600
C11 C12 1.517(5)
C12 H12 0.9800
C12 C13 1.533(5)
C13 H13A 0.9700
C13 H13B 0.9700
C13 C14 1.504(5)
C14 C15 1.381(5)
C14 C19 1.378(5)
C15 H15 0.9300
C15 C16 1.373(6)
C16 H16 0.9300
C16 C17 1.380(5)
C17 H17 0.9300
C17 C18 1.387(5)
C18 C19 1.379(5)
C19 H19 0.9300
C20 H20A 0.9600
C20 H20B 0.9600
C20 H20C 0.9600
S2 O6 1.418(2)
S2 O7 1.426(2)
S2 N2 1.692(2)
S2 C21 1.786(3)
O8 C31 1.212(4)
O9 H9 0.8200
O9 C32 1.412(4)
O10 C38 1.375(4)
O10 C40 1.421(4)
N2 C27 1.475(4)
N2 C31 1.383(3)
C21 H21A 0.9700
C21 H21B 0.9700
C21 C22 1.519(4)
C22 C23 1.534(4)
C22 C27 1.542(4)
C22 C28 1.569(4)
C23 H23A 0.9700
C23 H23B 0.9700
C23 C24 1.557(4)
C24 H24A 0.9700
C24 H24B 0.9700
C24 C25 1.536(4)
C25 H25 0.9800
C25 C26 1.529(4)
C25 C28 1.541(4)
C26 H26A 0.9700
C26 H26B 0.9700
C26 C27 1.549(4)
C27 H27 0.9800
C28 C29 1.528(4)
C28 C30 1.530(4)
C29 H29A 0.9600
C29 H29B 0.9600
C29 H29C 0.9600
C30 H30A 0.9600
C30 H30B 0.9600
C30 H30C 0.9600
C31 C32 1.513(4)
C32 H32 0.9800
C32 C33 1.536(4)
C33 H33A 0.9700
C33 H33B 0.9700
C33 C34 1.504(4)
C34 C35 1.387(5)
C34 C39 1.386(4)
C35 H35 0.9300
C35 C36 1.373(5)
C36 H36 0.9300
C36 C37 1.387(5)
C37 H37 0.9300
C37 C38 1.382(5)
C38 C39 1.390(4)
C39 H39 0.9300
C40 H40A 0.9600
C40 H40B 0.9600
C40 H40C 0.9600

loop_
_geom_torsion_atom_site_label_1
_geom_torsion_atom_site_label_2
_geom_torsion_atom_site_label_3
_geom_torsion_atom_site_label_4
_geom_torsion
S1 N1 C7 C2 25.0(3)
S1 N1 C7 C6 139.1(2)
S1 N1 C11 O3 165.8(3)
S1 N1 C11 C12 -16.3(4)
S1 C1 C2 C3 145.9(3)
S1 C1 C2 C7 27.1(3)
S1 C1 C2 C8 -91.3(3)
O1 S1 N1 C7 106.6(2)
O1 S1 N1 C11 -56.2(3)
O1 S1 C1 C2 -124.3(2)
O2 S1 N1 C7 -124.2(2)
O2 S1 N1 C11 72.9(3)
O2 S1 C1 C2 103.0(2)
O3 C11 C12 O4 44.5(4)
O3 C11 C12 C13 -79.5(4)
O4 C12 C13 C14 71.7(4)
O5 C18 C19 C14 178.3(3)
N1 S1 C1 C2 -11.3(2)
N1 C11 C12 O4 -133.4(3)
N1 C11 C12 C13 102.6(3)
C1 S1 N1 C7 -8.5(2)
C1 S1 N1 C11 -171.3(3)
C1 C2 C3 C4 168.7(3)
C1 C2 C7 N1 -33.0(3)
C1 C2 C7 C6 -156.2(3)
C1 C2 C8 C5 173.2(3)
C1 C2 C8 C9 -68.8(4)
C1 C2 C8 C10 55.5(4)
C2 C3 C4 C5 -2.4(4)
C3 C2 C7 N1 -159.3(2)
C3 C2 C7 C6 77.5(3)
C3 C2 C8 C5 -56.6(3)
C3 C2 C8 C9 61.4(4)
C3 C2 C8 C10 -174.3(3)
C3 C4 C5 C6 73.3(3)
C3 C4 C5 C8 -34.4(3)
C4 C5 C6 C7 -66.5(3)
C4 C5 C8 C2 55.2(3)
C4 C5 C8 C9 -60.3(3)
C4 C5 C8 C10 176.4(3)
C5 C6 C7 N1 -123.3(3)
C5 C6 C7 C2 -7.2(3)
C6 C5 C8 C2 -57.0(3)
C6 C5 C8 C9 -172.6(3)
C6 C5 C8 C10 64.2(3)
C7 N1 C11 O3 4.3(4)
C7 N1 C11 C12 -177.8(3)
C7 C2 C3 C4 -70.4(3)
C7 C2 C8 C5 52.4(3)
C7 C2 C8 C9 170.4(3)
C7 C2 C8 C10 -65.3(4)
C8 C2 C3 C4 37.8(3)
C8 C2 C7 N1 94.0(3)
C8 C2 C7 C6 -29.2(3)
C8 C5 C6 C7 41.9(3)
C11 N1 C7 C2 -171.5(2)
C11 N1 C7 C6 -57.4(4)
C11 C12 C13 C14 -165.9(3)
C12 C13 C14 C15 -97.5(4)
C12 C13 C14 C19 81.0(4)
C13 C14 C15 C16 178.8(4)
C13 C14 C19 C18 -178.0(3)
C14 C15 C16 C17 -0.7(6)
C15 C14 C19 C18 0.6(5)
C15 C16 C17 C18 0.5(6)
C16 C17 C18 O5 -178.8(4)
C16 C17 C18 C19 0.3(6)
C17 C18 C19 C14 -0.8(6)
C19 C14 C15 C16 0.1(6)
C20 O5 C18 C17 -11.7(6)
C20 O5 C18 C19 169.2(4)
S2 N2 C27 C22 23.4(3)
S2 N2 C27 C26 137.9(2)
S2 N2 C31 O8 158.9(2)
S2 N2 C31 C32 -23.9(4)
S2 C21 C22 C23 144.8(2)
S2 C21 C22 C27 26.5(3)
S2 C21 C22 C28 -92.4(3)
O6 S2 N2 C27 -123.3(2)
O6 S2 N2 C31 79.0(3)
O6 S2 C21 C22 102.8(2)
O7 S2 N2 C27 107.3(2)
O7 S2 N2 C31 -50.3(3)
O7 S2 C21 C22 -125.2(2)
O8 C31 C32 O9 45.2(4)
O8 C31 C32 C33 -78.5(4)
O9 C32 C33 C34 73.0(3)
O10 C38 C39 C34 -180.0(3)
N2 S2 C21 C22 -11.7(2)
N2 C31 C32 O9 -132.0(3)
N2 C31 C32 C33 104.3(3)
C21 S2 N2 C27 -7.1(2)
C21 S2 N2 C31 -164.7(2)
C21 C22 C23 C24 169.9(3)
C21 C22 C27 N2 -31.7(3)
C21 C22 C27 C26 -154.3(2)
C21 C22 C28 C25 171.9(2)
C21 C22 C28 C29 53.5(3)
C21 C22 C28 C30 -70.6(3)
C22 C23 C24 C25 -3.6(3)
C23 C22 C27 N2 -158.2(2)
C23 C22 C27 C26 79.2(3)
C23 C22 C28 C25 -57.5(2)
C23 C22 C28 C29 -175.9(3)
C23 C22 C28 C30 60.0(3)
C23 C24 C25 C26 74.4(3)
C23 C24 C25 C28 -33.7(3)
C24 C25 C26 C27 -65.1(3)
C24 C25 C28 C22 55.2(2)
C24 C25 C28 C29 175.6(2)
C24 C25 C28 C30 -61.6(3)
C25 C26 C27 N2 -125.8(3)
C25 C26 C27 C22 -9.2(3)
C26 C25 C28 C22 -57.0(2)
C26 C25 C28 C29 63.4(3)
C26 C25 C28 C30 -173.8(3)
C27 N2 C31 O8 2.7(4)
C27 N2 C31 C32 179.9(2)
C27 C22 C23 C24 -69.5(3)
C27 C22 C28 C25 50.8(2)
C27 C22 C28 C29 -67.6(3)
C27 C22 C28 C30 168.3(3)
C28 C22 C23 C24 38.9(3)
C28 C22 C27 N2 95.6(2)
C28 C22 C27 C26 -27.0(3)
C28 C25 C26 C27 43.2(3)
C31 N2 C27 C22 -178.0(2)
C31 N2 C27 C26 -63.5(3)
C31 C32 C33 C34 -165.0(2)
C32 C33 C34 C35 -84.3(4)
C32 C33 C34 C39 94.1(3)
C33 C34 C35 C36 179.7(3)
C33 C34 C39 C38 -179.2(3)
C34 C35 C36 C37 -0.7(5)
C35 C34 C39 C38 -0.7(4)
C35 C36 C37 C38 -0.4(5)
C36 C37 C38 O10 -179.5(3)
C36 C37 C38 C39 1.0(5)
C37 C38 C39 C34 -0.5(4)
C39 C34 C35 C36 1.3(5)
C40 O10 C38 C37 -7.5(5)
C40 O10 C38 C39 172.0(3)
